data_7030337
loop_
_publ_author_name
'Ohba, Tadashi'
'Kobayashi, Atsushi'
'Chang, Ho-Chol'
'Kouyama, Takahiko'
'Kato, Tatsuhisa'
'Kato, Masako'

_publ_section_title
;
 Hysteretic vapour response of a heterodinuclear platinum(ii)-copper(ii)
 complex derived from the dimer-of-dimer motif and the guest-absorbing
 site.
;
_journal_issue 20
_journal_name_full 'Dalton transactions (Cambridge, England : 2003)'
_journal_page_first 7514
_journal_page_last 7521
_journal_paper_doi 10.1039/c4dt00316k
_journal_volume 43
_journal_year 2014
_chemical_formula_moiety 'C35 H31.50 Cu F12 N8.50 P2 Pt S2'
_chemical_formula_sum 'C35 H31.5 Cu F12 N8.5 P2 Pt S2'
_chemical_formula_weight 1183.88
_space_group_IT_number 14
_symmetry_cell_setting monoclinic
_symmetry_Int_Tables_number 14
_symmetry_space_group_name_Hall '-P 2yn'
_symmetry_space_group_name_H-M 'P 1 21/n 1'
_atom_sites_solution_hydrogens geom
_atom_sites_solution_primary direct
_atom_sites_solution_secondary difmap
_audit_creation_method 'by CrystalStructure 4.0'
_cell_angle_alpha 90.0000
_cell_angle_beta 101.321(2)
_cell_angle_gamma 90.0000
_cell_formula_units_Z 4
_cell_length_a 11.926(2)
_cell_length_b 13.525(3)
_cell_length_c 27.443(6)
_cell_measurement_reflns_used 11897
_cell_measurement_temperature 150
_cell_measurement_theta_max 27.50
_cell_measurement_theta_min 3.00
_cell_volume 4340.4(15)
_computing_cell_refinement 'CrystalClear-SM Expert 2.0 r16'
_computing_data_collection 'CrystalClear-SM Expert 2.0 r16 (Rigaku, 2013)'
_computing_data_reduction 'CrystalClear-SM Expert 2.0 r16'
_computing_molecular_graphics 'CrystalStructure 4.0'
_computing_publication_material 'CrystalStructure 4.0 (Rigaku, 2010)'
_computing_structure_refinement 'SHELXL97 (Sheldrick, 2008)'
_computing_structure_solution 'SHELXS97 (Sheldrick, 2008)'
_diffrn_ambient_temperature 150
_diffrn_detector_area_resol_mean 7.314
_diffrn_measured_fraction_theta_full 0.996
_diffrn_measured_fraction_theta_max 0.996
_diffrn_measurement_device_type 'Rigaku Mercury70'
_diffrn_measurement_method \w
_diffrn_radiation_type 'Mo K\a'
_diffrn_radiation_wavelength 0.71070
_diffrn_reflns_av_R_equivalents 0.0891
_diffrn_reflns_av_unetI/netI 0.1251
_diffrn_reflns_limit_h_max 12
_diffrn_reflns_limit_h_min -15
_diffrn_reflns_limit_k_max 17
_diffrn_reflns_limit_k_min -14
_diffrn_reflns_limit_l_max 33
_diffrn_reflns_limit_l_min -35
_diffrn_reflns_number 34466
_diffrn_reflns_theta_full 27.49
_diffrn_reflns_theta_max 27.48
_diffrn_standards_number 0
_exptl_absorpt_coefficient_mu 3.956
_exptl_absorpt_correction_T_max 0.852
_exptl_absorpt_correction_T_min 0.390
_exptl_absorpt_correction_type numerical
_exptl_absorpt_process_details
;
Higashi, T. (1999). Program for Absorption Correction.
Rigaku Corporation, Tokyo, Japan.
;
_exptl_crystal_colour brown
_exptl_crystal_density_diffrn 1.812
_exptl_crystal_density_method 'not measured'
_exptl_crystal_description chip
_exptl_crystal_F_000 2312.00
_exptl_crystal_size_max 0.57
_exptl_crystal_size_mid 0.34
_exptl_crystal_size_min 0.13
_refine_diff_density_max 2.040
_refine_diff_density_min -2.800
_refine_ls_extinction_method none
_refine_ls_goodness_of_fit_ref 1.102
_refine_ls_hydrogen_treatment constr
_refine_ls_number_parameters 568
_refine_ls_number_reflns 9931
_refine_ls_number_restraints 0
_refine_ls_R_factor_gt 0.0536
_refine_ls_shift/su_max 0.001
_refine_ls_shift/su_mean 0.000
_refine_ls_structure_factor_coef Fsqd
_refine_ls_weighting_details 'w = 1/[\s^2^(Fo^2^)+(0.0844P)^2^+2.8616P] where P=(Fo^2^+2Fc^2^)/3'
_refine_ls_weighting_scheme calc
_refine_ls_wR_factor_ref 0.1922
_reflns_number_gt 7363
_reflns_number_total 9931
_reflns_threshold_expression F^2^>2.0\s(F^2^)
_cod_data_source_file c4dt00316k2.cif
_cod_data_source_block syn-[PtCu-MeCN]_revised
_cod_original_cell_volume 4340.4(16)
_cod_original_formula_sum 'C35 H31.50 Cu F12 N8.50 P2 Pt S2'
_cod_database_code 7030337

loop_
_symmetry_equiv_pos_site_id
_symmetry_equiv_pos_as_xyz
1 +X,+Y,+Z
2 1/2-X,1/2+Y,1/2-Z
3 -X,-Y,-Z
4 1/2+X,1/2-Y,1/2+Z

loop_
_atom_site_label
_atom_site_type_symbol
_atom_site_fract_x
_atom_site_fract_y
_atom_site_fract_z
_atom_site_U_iso_or_equiv
_atom_site_adp_type
_atom_site_occupancy
_atom_site_symmetry_multiplicity
_atom_site_calc_flag
_atom_site_refinement_flags
Pt1 Pt 0.108764(19) 0.527538(19) 0.051349(9) 0.02738(12) Uani 1.0 4 d .
Cu1 Cu 0.29104(7) 0.53630(6) 0.13367(3) 0.0289(2) Uani 1.0 4 d .
S1 S 0.25044(16) 0.49161(17) 0.00848(7) 0.0344(4) Uani 1.0 4 d .
S2 S 0.14979(14) 0.69025(14) 0.04308(7) 0.0354(4) Uani 1.0 4 d .
P1 P 0.77136(18) 0.28888(19) 0.24741(8) 0.0456(6) Uani 1.0 4 d .
P2 P 0.7900(2) 0.9383(2) 0.05640(10) 0.0523(6) Uani 1.0 4 d .
F1 F 0.8270(8) 0.3926(7) 0.2450(4) 0.119(4) Uani 1.0 4 d .
F2 F 0.7176(9) 0.1850(7) 0.2475(4) 0.135(4) Uani 1.0 4 d .
F3 F 0.8895(7) 0.2440(8) 0.2711(3) 0.122(4) Uani 1.0 4 d .
F4 F 0.6522(6) 0.3325(7) 0.2227(3) 0.101(3) Uani 1.0 4 d .
F5 F 0.8014(6) 0.2650(5) 0.1941(3) 0.0736(18) Uani 1.0 4 d .
F6 F 0.7409(6) 0.3090(6) 0.2998(3) 0.081(2) Uani 1.0 4 d .
F7 F 0.7942(7) 1.0388(5) 0.0857(4) 0.100(3) Uani 1.0 4 d .
F8 F 0.7861(8) 0.8353(6) 0.0295(3) 0.106(3) Uani 1.0 4 d .
F9 F 0.9019(7) 0.9045(10) 0.0937(4) 0.138(5) Uani 1.0 4 d .
F10 F 0.6781(8) 0.9734(7) 0.0215(4) 0.112(3) Uani 1.0 4 d .
F11 F 0.8650(8) 0.9869(6) 0.0212(3) 0.104(4) Uani 1.0 4 d .
F12 F 0.7151(5) 0.8932(5) 0.0930(3) 0.0739(18) Uani 1.0 4 d .
N1 N 0.2234(5) 0.4244(5) 0.1674(2) 0.0331(13) Uani 1.0 4 d .
N2 N 0.1968(5) 0.6164(5) 0.1738(3) 0.0330(13) Uani 1.0 4 d .
N3 N 0.0604(5) 0.3843(5) 0.0605(3) 0.0315(13) Uani 1.0 4 d .
N4 N -0.0268(5) 0.5524(5) 0.0865(2) 0.0271(12) Uani 1.0 4 d .
N5 N 0.3868(5) 0.4469(5) 0.0982(3) 0.0327(13) Uani 1.0 4 d .
N6 N 0.3558(5) 0.6547(5) 0.1029(3) 0.0344(13) Uani 1.0 4 d .
N7 N 0.4418(7) 0.5388(6) 0.2133(4) 0.0513(19) Uani 1.0 4 d .
N8 N 0.1914(14) 1.0010(11) 0.1812(6) 0.120(6) Uani 1.0 4 d .
N9 N 0.3774(14) 0.1435(12) 0.1250(7) 0.067(6) Uani 0.5000 4 d .
C1 C 0.2396(6) 0.3274(7) 0.1613(3) 0.0404(18) Uani 1.0 4 d .
C2 C 0.1889(7) 0.2542(7) 0.1860(3) 0.0442(19) Uani 1.0 4 d .
C3 C 0.1169(8) 0.2846(7) 0.2171(4) 0.049(2) Uani 1.0 4 d .
C4 C 0.0992(7) 0.3859(8) 0.2230(3) 0.046(2) Uani 1.0 4 d .
C5 C 0.1524(7) 0.4543(7) 0.1979(3) 0.0381(18) Uani 1.0 4 d .
C6 C 0.1376(6) 0.5629(7) 0.2016(3) 0.0327(16) Uani 1.0 4 d .
C7 C 0.0675(7) 0.6075(7) 0.2293(3) 0.044(2) Uani 1.0 4 d .
C8 C 0.0568(7) 0.7062(7) 0.2291(3) 0.049(2) Uani 1.0 4 d .
C9 C 0.1188(8) 0.7628(7) 0.2033(3) 0.0453(19) Uani 1.0 4 d .
C10 C 0.1881(6) 0.7147(6) 0.1745(3) 0.0361(16) Uani 1.0 4 d .
C11 C 0.1027(6) 0.3042(7) 0.0442(3) 0.0359(16) Uani 1.0 4 d .
C12 C 0.0647(7) 0.2084(6) 0.0518(3) 0.0441(18) Uani 1.0 4 d .
C13 C -0.0210(7) 0.1985(7) 0.0798(3) 0.0463(19) Uani 1.0 4 d .
C14 C -0.0664(7) 0.2803(6) 0.0965(3) 0.0390(17) Uani 1.0 4 d .
C15 C -0.0258(6) 0.3754(6) 0.0871(3) 0.0306(15) Uani 1.0 4 d .
C16 C -0.0707(6) 0.4686(6) 0.1022(3) 0.0301(16) Uani 1.0 4 d .
C17 C -0.1557(7) 0.4753(6) 0.1303(3) 0.0361(18) Uani 1.0 4 d .
C18 C -0.1972(7) 0.5667(7) 0.1413(3) 0.0427(19) Uani 1.0 4 d .
C19 C -0.1539(7) 0.6481(7) 0.1237(3) 0.0446(19) Uani 1.0 4 d .
C20 C -0.0688(7) 0.6400(7) 0.0960(3) 0.0406(18) Uani 1.0 4 d .
C21 C 0.3680(6) 0.4408(6) 0.0485(3) 0.0343(15) Uani 1.0 4 d .
C22 C 0.4480(7) 0.3922(8) 0.0242(3) 0.047(2) Uani 1.0 4 d .
C23 C 0.5430(7) 0.3503(8) 0.0525(3) 0.055(3) Uani 1.0 4 d .
C24 C 0.5619(6) 0.3561(7) 0.1053(3) 0.0439(19) Uani 1.0 4 d .
C25 C 0.4804(6) 0.4035(7) 0.1255(3) 0.0387(17) Uani 1.0 4 d .
C26 C 0.2958(6) 0.7079(6) 0.0653(3) 0.0338(15) Uani 1.0 4 d .
C27 C 0.3488(7) 0.7887(6) 0.0456(3) 0.0405(17) Uani 1.0 4 d .
C28 C 0.4613(7) 0.8080(8) 0.0632(4) 0.052(3) Uani 1.0 4 d .
C29 C 0.5212(7) 0.7530(7) 0.1020(4) 0.049(2) Uani 1.0 4 d .
C30 C 0.4677(7) 0.6770(7) 0.1205(3) 0.0444(19) Uani 1.0 4 d .
C31 C 0.5048(7) 0.5331(7) 0.2505(4) 0.045(2) Uani 1.0 4 d .
C32 C 0.5906(9) 0.5287(7) 0.2974(4) 0.058(3) Uani 1.0 4 d .
C33 C 0.1800(14) 0.9818(9) 0.1388(6) 0.077(4) Uani 1.0 4 d .
C34 C 0.1689(11) 0.9599(8) 0.0886(5) 0.071(3) Uani 1.0 4 d .
C35 C 0.4605(16) 0.1124(13) 0.1290(7) 0.052(5) Uani 0.5000 4 d .
C36 C 0.5704(18) 0.0636(19) 0.1383(10) 0.075(7) Uani 0.5000 4 d .
H1 H 0.2878 0.3074 0.1394 0.0484 Uiso 1.0 4 calc R
H2 H 0.2033 0.1860 0.1815 0.0531 Uiso 1.0 4 calc R
H3 H 0.0800 0.2373 0.2342 0.0585 Uiso 1.0 4 calc R
H4 H 0.0505 0.4077 0.2444 0.0552 Uiso 1.0 4 calc R
H5 H 0.0266 0.5683 0.2486 0.0531 Uiso 1.0 4 calc R
H6 H 0.0057 0.7366 0.2472 0.0582 Uiso 1.0 4 calc R
H7 H 0.1155 0.8329 0.2045 0.0543 Uiso 1.0 4 calc R
H8 H 0.2297 0.7532 0.1552 0.0433 Uiso 1.0 4 calc R
H9 H 0.1626 0.3116 0.0262 0.0430 Uiso 1.0 4 calc R
H10 H 0.0959 0.1522 0.0384 0.0529 Uiso 1.0 4 calc R
H11 H -0.0470 0.1347 0.0869 0.0555 Uiso 1.0 4 calc R
H12 H -0.1261 0.2739 0.1147 0.0468 Uiso 1.0 4 calc R
H13 H -0.1854 0.4167 0.1421 0.0433 Uiso 1.0 4 calc R
H14 H -0.2547 0.5717 0.1607 0.0513 Uiso 1.0 4 calc R
H15 H -0.1817 0.7115 0.1303 0.0535 Uiso 1.0 4 calc R
H16 H -0.0399 0.6982 0.0835 0.0487 Uiso 1.0 4 calc R
H17 H 0.4353 0.3891 -0.0111 0.0564 Uiso 1.0 4 calc R
H18 H 0.5967 0.3171 0.0369 0.0657 Uiso 1.0 4 calc R
H19 H 0.6281 0.3283 0.1255 0.0527 Uiso 1.0 4 calc R
H20 H 0.4904 0.4061 0.1607 0.0465 Uiso 1.0 4 calc R
H21 H 0.3059 0.8290 0.0202 0.0485 Uiso 1.0 4 calc R
H22 H 0.4986 0.8593 0.0489 0.0622 Uiso 1.0 4 calc R
H23 H 0.5988 0.7681 0.1157 0.0590 Uiso 1.0 4 calc R
H24 H 0.5100 0.6380 0.1466 0.0532 Uiso 1.0 4 calc R
H25 H 0.6108 0.5960 0.3092 0.0696 Uiso 1.0 4 calc R
H26 H 0.6591 0.4944 0.2916 0.0696 Uiso 1.0 4 calc R
H27 H 0.5586 0.4927 0.3225 0.0696 Uiso 1.0 4 calc R
H28 H 0.0948 0.9839 0.0704 0.0850 Uiso 1.0 4 calc R
H29 H 0.1736 0.8882 0.0842 0.0850 Uiso 1.0 4 calc R
H30 H 0.2304 0.9923 0.0756 0.0850 Uiso 1.0 4 calc R
H31 H 0.5603 -0.0062 0.1288 0.0895 Uiso 0.5000 4 calc R
H32 H 0.6048 0.0683 0.1737 0.0895 Uiso 0.5000 4 calc R
H33 H 0.6206 0.0954 0.1187 0.0895 Uiso 0.5000 4 calc R

loop_
_atom_site_aniso_label
_atom_site_aniso_U_11
_atom_site_aniso_U_22
_atom_site_aniso_U_33
_atom_site_aniso_U_12
_atom_site_aniso_U_13
_atom_site_aniso_U_23
Pt1 0.02359(18) 0.0362(2) 0.02149(19) -0.00331(9) 0.00226(12) 0.00041(9)
Cu1 0.0289(5) 0.0359(5) 0.0220(5) -0.0037(3) 0.0048(4) 0.0004(3)
S1 0.0289(9) 0.0514(11) 0.0227(10) -0.0003(8) 0.0043(7) 0.0022(8)
S2 0.0316(9) 0.0383(10) 0.0349(10) -0.0057(8) 0.0030(7) 0.0055(8)
P1 0.0409(11) 0.0621(15) 0.0367(12) 0.0116(10) 0.0147(9) 0.0155(10)
P2 0.0550(14) 0.0523(14) 0.0549(15) -0.0173(11) 0.0239(11) -0.0062(12)
F1 0.139(8) 0.092(6) 0.153(9) -0.029(6) 0.092(7) -0.023(6)
F2 0.215(11) 0.094(7) 0.132(8) -0.037(7) 0.120(8) -0.021(6)
F3 0.096(6) 0.195(11) 0.069(5) 0.074(7) 0.002(4) 0.014(6)
F4 0.078(5) 0.159(8) 0.065(5) 0.053(5) 0.009(4) 0.023(5)
F5 0.093(5) 0.082(5) 0.058(4) 0.011(4) 0.045(4) 0.020(4)
F6 0.106(5) 0.102(6) 0.046(4) 0.015(4) 0.038(4) 0.014(4)
F7 0.110(6) 0.084(6) 0.130(8) -0.055(5) 0.079(6) -0.056(5)
F8 0.158(8) 0.065(5) 0.109(6) -0.011(5) 0.063(6) -0.026(5)
F9 0.066(5) 0.240(14) 0.109(7) 0.018(7) 0.016(5) 0.025(8)
F10 0.120(7) 0.107(8) 0.093(7) 0.005(5) -0.020(6) 0.019(5)
F11 0.156(9) 0.097(6) 0.083(6) -0.045(6) 0.080(6) -0.013(5)
F12 0.069(4) 0.068(4) 0.095(5) -0.019(3) 0.041(4) 0.009(4)
N1 0.031(3) 0.043(4) 0.024(3) -0.011(3) 0.003(3) -0.000(3)
N2 0.027(3) 0.044(4) 0.026(4) -0.003(3) -0.000(3) -0.001(3)
N3 0.026(3) 0.036(4) 0.033(4) -0.001(3) 0.007(3) 0.002(3)
N4 0.023(3) 0.036(3) 0.023(3) -0.004(3) 0.005(3) 0.003(3)
N5 0.029(3) 0.042(4) 0.028(4) 0.001(3) 0.008(3) 0.003(3)
N6 0.033(3) 0.039(4) 0.030(4) -0.007(3) 0.002(3) 0.002(3)
N7 0.038(4) 0.059(5) 0.053(5) -0.000(3) -0.002(4) -0.002(4)
N8 0.152(14) 0.094(9) 0.115(13) -0.073(10) 0.030(11) -0.000(9)
N9 0.052(9) 0.047(9) 0.119(16) -0.010(8) 0.059(10) -0.027(10)
C1 0.032(4) 0.057(6) 0.029(4) -0.005(4) -0.002(3) 0.000(4)
C2 0.042(5) 0.038(5) 0.049(5) -0.007(4) -0.002(4) 0.010(4)
C3 0.052(5) 0.051(6) 0.042(5) -0.012(4) 0.006(4) 0.013(4)
C4 0.040(4) 0.070(7) 0.028(4) -0.014(4) 0.007(3) 0.008(4)
C5 0.038(4) 0.055(5) 0.018(4) -0.013(4) -0.003(3) 0.004(4)
C6 0.021(3) 0.047(5) 0.028(4) -0.009(3) -0.001(3) 0.008(4)
C7 0.031(4) 0.063(6) 0.041(5) -0.004(4) 0.013(4) -0.010(4)
C8 0.043(5) 0.061(6) 0.044(5) 0.000(4) 0.014(4) -0.008(4)
C9 0.054(5) 0.044(5) 0.035(5) 0.006(4) 0.004(4) -0.008(4)
C10 0.039(4) 0.035(4) 0.034(4) 0.000(3) 0.005(3) 0.001(3)
C11 0.031(4) 0.047(5) 0.029(4) 0.002(3) 0.005(3) 0.000(4)
C12 0.053(5) 0.035(4) 0.040(5) 0.000(4) -0.002(4) -0.007(4)
C13 0.053(5) 0.045(5) 0.036(5) -0.014(4) -0.003(4) -0.000(4)
C14 0.048(5) 0.039(5) 0.029(4) -0.010(4) 0.004(4) -0.002(4)
C15 0.030(4) 0.040(4) 0.020(4) -0.000(3) -0.000(3) -0.000(3)
C16 0.024(4) 0.040(5) 0.023(4) -0.003(3) -0.002(3) 0.000(3)
C17 0.033(4) 0.044(5) 0.030(5) -0.008(3) 0.006(3) 0.000(3)
C18 0.036(4) 0.059(6) 0.037(5) -0.002(4) 0.016(4) -0.006(4)
C19 0.038(4) 0.058(6) 0.038(5) -0.005(4) 0.007(4) -0.001(4)
C20 0.037(4) 0.048(5) 0.035(5) 0.004(4) 0.003(3) -0.004(4)
C21 0.025(4) 0.045(5) 0.035(4) -0.001(3) 0.010(3) 0.004(4)
C22 0.043(5) 0.069(6) 0.029(5) 0.015(4) 0.009(4) -0.003(4)
C23 0.032(4) 0.089(7) 0.048(5) 0.017(5) 0.018(4) 0.008(5)
C24 0.026(4) 0.055(5) 0.051(5) 0.000(4) 0.009(4) 0.002(4)
C25 0.039(4) 0.054(5) 0.017(4) -0.006(4) -0.009(3) 0.004(4)
C26 0.033(4) 0.035(4) 0.033(4) -0.007(3) 0.005(3) -0.006(3)
C27 0.039(4) 0.043(5) 0.042(5) -0.002(4) 0.013(4) 0.008(4)
C28 0.040(5) 0.058(6) 0.058(6) -0.008(4) 0.013(4) 0.010(5)
C29 0.041(5) 0.053(6) 0.053(6) -0.017(4) 0.009(4) -0.001(4)
C30 0.035(4) 0.055(5) 0.039(5) -0.007(4) -0.003(3) 0.006(4)
C31 0.034(5) 0.052(6) 0.047(6) 0.005(4) 0.003(4) -0.005(4)
C32 0.051(6) 0.061(7) 0.057(7) -0.006(4) -0.001(5) -0.005(5)
C33 0.123(12) 0.050(7) 0.064(9) -0.013(6) 0.034(8) -0.010(6)
C34 0.094(9) 0.053(7) 0.065(8) 0.005(6) 0.011(7) 0.003(5)
C35 0.054(10) 0.046(10) 0.067(12) -0.025(8) 0.043(9) -0.032(9)
C36 0.062(13) 0.079(16) 0.092(19) -0.005(12) 0.036(12) -0.016(14)

loop_
_atom_type_symbol
_atom_type_description
_atom_type_scat_dispersion_real
_atom_type_scat_dispersion_imag
_atom_type_scat_source
C C 0.0033 0.0016
;
International Tables for Crystallography
(1992, Vol. C, Tables 4.2.6.8 and 6.1.1.4)
;
H H 0.0000 0.0000
;
International Tables for Crystallography
(1992, Vol. C, Table 6.1.1.4)
;
Cu Cu 0.3201 1.2651
;
International Tables for Crystallography
(1992, Vol. C, Tables 4.2.6.8 and 6.1.1.4)
;
F F 0.0171 0.0103
;
International Tables for Crystallography
(1992, Vol. C, Tables 4.2.6.8 and 6.1.1.4)
;
N N 0.0061 0.0033
;
International Tables for Crystallography
(1992, Vol. C, Tables 4.2.6.8 and 6.1.1.4)
;
P P 0.1023 0.0942
;
International Tables for Crystallography
(1992, Vol. C, Tables 4.2.6.8 and 6.1.1.4)
;
Pt Pt -1.7033 8.3905
;
International Tables for Crystallography
(1992, Vol. C, Tables 4.2.6.8 and 6.1.1.4)
;
S S 0.1246 0.1234
;
International Tables for Crystallography
(1992, Vol. C, Tables 4.2.6.8 and 6.1.1.4)
;

loop_
_geom_angle_atom_site_label_1
_geom_angle_atom_site_label_2
_geom_angle_atom_site_label_3
_geom_angle
_geom_angle_publ_flag
Cu1 Pt1 S1 83.68(5) yes
Cu1 Pt1 S2 83.80(5) yes
Cu1 Pt1 N3 97.63(15) yes
Cu1 Pt1 N4 99.81(15) yes
S1 Pt1 S2 87.66(8) yes
S1 Pt1 N3 96.68(19) yes
S1 Pt1 N4 175.63(17) yes
S2 Pt1 N3 175.54(18) yes
S2 Pt1 N4 95.30(19) yes
N3 Pt1 N4 80.3(3) yes
Pt1 Cu1 N1 91.19(15) yes
Pt1 Cu1 N2 92.00(15) yes
Pt1 Cu1 N5 90.50(16) yes
Pt1 Cu1 N6 89.78(16) yes
N1 Cu1 N2 80.7(3) yes
N1 Cu1 N5 94.9(3) yes
N1 Cu1 N6 176.4(3) yes
N2 Cu1 N5 175.0(3) yes
N2 Cu1 N6 95.8(3) yes
N5 Cu1 N6 88.6(3) yes
Pt1 S1 C21 110.0(3) yes
Pt1 S2 C26 108.5(3) yes
F1 P1 F2 177.4(6) yes
F1 P1 F3 90.6(5) yes
F1 P1 F4 90.0(5) yes
F1 P1 F5 88.2(5) yes
F1 P1 F6 93.4(5) yes
F2 P1 F3 89.2(6) yes
F2 P1 F4 90.1(6) yes
F2 P1 F5 89.2(5) yes
F2 P1 F6 89.1(5) yes
F3 P1 F4 178.8(5) yes
F3 P1 F5 87.5(4) yes
F3 P1 F6 92.2(4) yes
F4 P1 F5 91.6(4) yes
F4 P1 F6 88.7(4) yes
F5 P1 F6 178.3(5) yes
F7 P2 F8 177.4(5) yes
F7 P2 F9 88.9(6) yes
F7 P2 F10 89.3(5) yes
F7 P2 F11 89.2(5) yes
F7 P2 F12 88.6(5) yes
F8 P2 F9 89.5(6) yes
F8 P2 F10 92.2(5) yes
F8 P2 F11 92.9(5) yes
F8 P2 F12 89.3(5) yes
F9 P2 F10 177.6(6) yes
F9 P2 F11 90.6(5) yes
F9 P2 F12 89.3(5) yes
F10 P2 F11 90.9(5) yes
F10 P2 F12 89.1(5) yes
F11 P2 F12 177.8(5) yes
Cu1 N1 C1 126.6(6) yes
Cu1 N1 C5 114.2(6) yes
C1 N1 C5 119.2(7) yes
Cu1 N2 C6 115.2(6) yes
Cu1 N2 C10 126.3(6) yes
C6 N2 C10 118.5(7) yes
Pt1 N3 C11 127.0(6) yes
Pt1 N3 C15 113.9(5) yes
C11 N3 C15 119.1(7) yes
Pt1 N4 C16 113.6(5) yes
Pt1 N4 C20 126.5(6) yes
C16 N4 C20 119.9(7) yes
Cu1 N5 C21 121.6(5) yes
Cu1 N5 C25 118.3(5) yes
C21 N5 C25 119.5(7) yes
Cu1 N6 C26 123.6(5) yes
Cu1 N6 C30 117.0(5) yes
C26 N6 C30 119.4(7) yes
N1 C1 C2 123.1(8) yes
C1 C2 C3 117.7(8) yes
C2 C3 C4 119.1(9) yes
C3 C4 C5 120.3(9) yes
N1 C5 C4 120.6(8) yes
N1 C5 C6 115.6(8) yes
C4 C5 C6 123.8(8) yes
N2 C6 C5 114.3(7) yes
N2 C6 C7 121.3(8) yes
C5 C6 C7 124.4(8) yes
C6 C7 C8 120.2(9) yes
C7 C8 C9 120.1(9) yes
C8 C9 C10 118.2(9) yes
N2 C10 C9 121.6(8) yes
N3 C11 C12 123.8(7) yes
C11 C12 C13 117.5(8) yes
C12 C13 C14 119.6(8) yes
C13 C14 C15 120.5(8) yes
N3 C15 C14 119.6(7) yes
N3 C15 C16 115.4(7) yes
C14 C15 C16 125.0(7) yes
N4 C16 C15 116.4(7) yes
N4 C16 C17 119.4(7) yes
C15 C16 C17 124.1(7) yes
C16 C17 C18 120.5(8) yes
C17 C18 C19 118.3(8) yes
C18 C19 C20 120.4(9) yes
N4 C20 C19 121.4(8) yes
S1 C21 N5 124.8(6) yes
S1 C21 C22 114.5(6) yes
N5 C21 C22 120.7(7) yes
C21 C22 C23 118.7(8) yes
C22 C23 C24 120.3(8) yes
C23 C24 C25 117.1(7) yes
N5 C25 C24 123.6(7) yes
S2 C26 N6 122.6(6) yes
S2 C26 C27 117.4(5) yes
N6 C26 C27 119.7(6) yes
C26 C27 C28 119.5(8) yes
C27 C28 C29 119.9(9) yes
C28 C29 C30 119.1(8) yes
N6 C30 C29 122.3(8) yes
N7 C31 C32 176.9(11) yes
N8 C33 C34 178.7(17) yes
N9 C35 C36 174(3) yes
N1 C1 H1 118.462 no
C2 C1 H1 118.457 no
C1 C2 H2 121.139 no
C3 C2 H2 121.126 no
C2 C3 H3 120.459 no
C4 C3 H3 120.451 no
C3 C4 H4 119.874 no
C5 C4 H4 119.859 no
C6 C7 H5 119.880 no
C8 C7 H5 119.876 no
C7 C8 H6 119.962 no
C9 C8 H6 119.970 no
C8 C9 H7 120.911 no
C10 C9 H7 120.902 no
N2 C10 H8 119.191 no
C9 C10 H8 119.181 no
N3 C11 H9 118.089 no
C12 C11 H9 118.105 no
C11 C12 H10 121.276 no
C13 C12 H10 121.274 no
C12 C13 H11 120.214 no
C14 C13 H11 120.225 no
C13 C14 H12 119.768 no
C15 C14 H12 119.764 no
C16 C17 H13 119.738 no
C18 C17 H13 119.728 no
C17 C18 H14 120.862 no
C19 C18 H14 120.876 no
C18 C19 H15 119.804 no
C20 C19 H15 119.793 no
N4 C20 H16 119.288 no
C19 C20 H16 119.287 no
C21 C22 H17 120.654 no
C23 C22 H17 120.657 no
C22 C23 H18 119.843 no
C24 C23 H18 119.842 no
C23 C24 H19 121.455 no
C25 C24 H19 121.452 no
N5 C25 H20 118.182 no
C24 C25 H20 118.181 no
C26 C27 H21 120.249 no
C28 C27 H21 120.239 no
C27 C28 H22 120.066 no
C29 C28 H22 120.077 no
C28 C29 H23 120.436 no
C30 C29 H23 120.427 no
N6 C30 H24 118.854 no
C29 C30 H24 118.850 no
C31 C32 H25 109.470 no
C31 C32 H26 109.489 no
C31 C32 H27 109.468 no
H25 C32 H26 109.474 no
H25 C32 H27 109.462 no
H26 C32 H27 109.464 no
C33 C34 H28 109.476 no
C33 C34 H29 109.482 no
C33 C34 H30 109.476 no
H28 C34 H29 109.473 no
H28 C34 H30 109.459 no
H29 C34 H30 109.461 no
C35 C36 H31 109.474 no
C35 C36 H32 109.470 no
C35 C36 H33 109.471 no
H31 C36 H32 109.473 no
H31 C36 H33 109.469 no
H32 C36 H33 109.469 no

loop_
_geom_bond_atom_site_label_1
_geom_bond_atom_site_label_2
_geom_bond_distance
_geom_bond_publ_flag
Pt1 Cu1 2.8134(9) yes
Pt1 S1 2.292(3) yes
Pt1 S2 2.275(2) yes
Pt1 N3 2.051(6) yes
Pt1 N4 2.066(6) yes
Cu1 N1 2.023(7) yes
Cu1 N2 2.034(7) yes
Cu1 N5 2.037(7) yes
Cu1 N6 2.032(7) yes
S1 C21 1.743(7) yes
S2 C26 1.745(7) yes
P1 F1 1.559(10) yes
P1 F2 1.545(10) yes
P1 F3 1.555(8) yes
P1 F4 1.565(8) yes
P1 F5 1.606(7) yes
P1 F6 1.575(7) yes
P2 F7 1.574(8) yes
P2 F8 1.573(8) yes
P2 F9 1.582(9) yes
P2 F10 1.556(9) yes
P2 F11 1.582(10) yes
P2 F12 1.590(8) yes
N1 C1 1.341(11) yes
N1 C5 1.364(11) yes
N2 C6 1.347(10) yes
N2 C10 1.334(11) yes
N3 C11 1.311(11) yes
N3 C15 1.377(10) yes
N4 C16 1.355(10) yes
N4 C20 1.333(11) yes
N5 C21 1.341(10) yes
N5 C25 1.350(9) yes
N6 C26 1.343(9) yes
N6 C30 1.361(10) yes
N7 C31 1.146(12) yes
N8 C33 1.17(3) yes
N9 C35 1.06(3) yes
C1 C2 1.401(13) yes
C2 C3 1.388(13) yes
C3 C4 1.401(14) yes
C4 C5 1.380(13) yes
C5 C6 1.484(13) yes
C6 C7 1.375(12) yes
C7 C8 1.342(14) yes
C8 C9 1.357(13) yes
C9 C10 1.409(13) yes
C11 C12 1.403(12) yes
C12 C13 1.400(13) yes
C13 C14 1.351(12) yes
C14 C15 1.416(11) yes
C15 C16 1.461(11) yes
C16 C17 1.392(12) yes
C17 C18 1.387(12) yes
C18 C19 1.346(13) yes
C19 C20 1.386(12) yes
C21 C22 1.429(12) yes
C22 C23 1.365(11) yes
C23 C24 1.423(12) yes
C24 C25 1.369(12) yes
C26 C27 1.422(12) yes
C27 C28 1.359(11) yes
C28 C29 1.376(12) yes
C29 C30 1.360(13) yes
C31 C32 1.480(13) yes
C33 C34 1.391(19) yes
C35 C36 1.44(3) yes
C1 H1 0.950 no
C2 H2 0.950 no
C3 H3 0.950 no
C4 H4 0.950 no
C7 H5 0.950 no
C8 H6 0.950 no
C9 H7 0.950 no
C10 H8 0.950 no
C11 H9 0.950 no
C12 H10 0.950 no
C13 H11 0.950 no
C14 H12 0.950 no
C17 H13 0.950 no
C18 H14 0.950 no
C19 H15 0.950 no
C20 H16 0.950 no
C22 H17 0.950 no
C23 H18 0.950 no
C24 H19 0.950 no
C25 H20 0.950 no
C27 H21 0.950 no
C28 H22 0.950 no
C29 H23 0.950 no
C30 H24 0.950 no
C32 H25 0.980 no
C32 H26 0.980 no
C32 H27 0.980 no
C34 H28 0.980 no
C34 H29 0.980 no
C34 H30 0.980 no
C36 H31 0.980 no
C36 H32 0.980 no
C36 H33 0.980 no

loop_
_geom_contact_atom_site_label_1
_geom_contact_atom_site_label_2
_geom_contact_distance
_geom_contact_publ_flag
_geom_contact_site_symmetry_2
S1 N6 3.447(7) no .
S1 C11 3.341(9) no .
S1 C26 3.310(8) no .
S2 C10 3.562(8) no .
S2 C20 3.294(9) no .
N1 N3 3.229(8) no .
N1 C3 2.781(12) no .
N1 C15 3.398(8) no .
N1 C25 3.490(10) no .
N2 N4 3.330(8) no .
N2 C8 2.751(12) no .
N2 C20 3.470(9) no .
N3 C1 3.240(9) no .
N3 C13 2.782(11) no .
N4 C6 3.378(9) no .
N4 C18 2.762(11) no .
N5 C1 3.145(11) no .
N5 C23 2.770(12) no .
N5 C30 3.279(12) no .
N6 C10 3.173(11) no .
N6 C21 3.271(11) no .
N6 C28 2.758(12) no .
C1 C4 2.721(12) no .
C1 C11 3.322(10) no .
C1 C15 3.472(9) no .
C1 C25 3.375(11) no .
C2 C5 2.771(13) no .
C2 C13 3.530(11) no .
C2 C14 3.534(11) no .
C3 C14 3.591(11) no .
C4 C7 3.029(14) no .
C5 C15 3.516(10) no .
C5 C16 3.356(10) no .
C6 C9 2.715(13) no .
C6 C16 3.546(10) no .
C6 C20 3.571(10) no .
C7 C10 2.697(12) no .
C7 C19 3.559(10) no .
C8 C19 3.528(11) no .
C10 C20 3.531(10) no .
C10 C26 3.486(12) no .
C11 C14 2.715(12) no .
C12 C15 2.760(12) no .
C14 C17 3.056(12) no .
C16 C19 2.731(12) no .
C17 C20 2.704(12) no .
C21 C24 2.770(10) no .
C22 C25 2.736(11) no .
C26 C29 2.747(11) no .
C27 C30 2.716(11) no .
Pt1 Pt1 3.5153(6) yes 3_565
Pt1 N3 3.533(6) no 3_565
Cu1 N7 2.542(8) yes .
S1 N4 3.396(6) no 3_565
S1 C16 3.400(8) no 3_565
S2 N3 3.548(6) no 3_565
S2 C11 3.461(7) no 3_565
S2 C12 3.548(8) no 3_565
F1 C4 3.418(13) no 1_655
F1 C17 3.383(13) no 1_655
F2 C8 3.467(15) no 2_545
F2 C18 3.496(13) no 2_545
F2 C32 3.512(15) no 2_645
F2 C36 3.56(3) no .
F3 N7 3.404(13) no 2_645
F3 C3 3.379(13) no 1_655
F3 C29 3.439(11) no 2_645
F3 C30 3.254(11) no 2_645
F3 C31 3.220(14) no 2_645
F3 C32 3.499(15) no 2_645
F4 C8 3.488(13) no 2_545
F4 C24 3.208(11) no .
F4 C25 3.176(10) no .
F4 C31 3.400(13) no .
F4 C32 3.517(14) no .
F5 C14 3.370(11) no 1_655
F5 C17 3.429(11) no 1_655
F5 C24 3.590(10) no .
F5 C32 3.437(12) no 2_645
F6 F12 3.102(9) no 2_645
F6 C19 3.328(12) no 2_545
F6 C29 3.589(10) no 2_645
F6 C32 3.464(13) no .
F7 C13 3.113(12) no 1_665
F7 C32 3.236(14) no 2_655
F7 C36 3.29(3) no 1_565
F8 C11 3.235(12) no 3_665
F8 C12 3.169(13) no 3_665
F8 C19 3.589(12) no 1_655
F8 C20 3.472(11) no 1_655
F9 C20 3.593(16) no 1_655
F9 C32 3.412(15) no 2_655
F9 C33 3.466(17) no 1_655
F9 C34 3.301(16) no 1_655
F11 C12 3.515(12) no 3_665
F11 C13 3.429(12) no 1_665
F11 C34 3.046(15) no 3_675
F12 F6 3.102(9) no 2_655
F12 C28 3.190(10) no .
F12 C29 3.037(11) no .
F12 C36 3.27(3) no 1_565
N1 N7 3.079(10) no .
N2 N7 3.094(9) no .
N3 Pt1 3.533(6) no 3_565
N3 S2 3.548(6) no 3_565
N4 S1 3.396(6) no 3_565
N5 N7 3.336(11) no .
N6 N7 3.386(10) no .
N7 Cu1 2.542(8) no .
N7 F3 3.404(13) no 2_655
N7 N1 3.079(10) no .
N7 N2 3.094(9) no .
N7 N5 3.336(11) no .
N7 N6 3.386(10) no .
N7 C5 3.581(11) no .
N7 C6 3.592(10) no .
N7 C25 3.131(12) no .
N7 C30 3.222(13) no .
N8 N9 3.52(3) no 1_565
N8 C2 3.427(17) no 1_565
N8 C5 3.529(17) no 2_555
N8 C6 3.554(16) no 2_555
N8 C9 3.420(17) no .
N8 C31 3.30(2) no 2_555
N8 C32 3.55(2) no 2_555
N9 N8 3.52(3) no 1_545
N9 C1 3.24(2) no .
N9 C2 3.40(2) no .
N9 C33 3.29(3) no 1_545
N9 C34 3.52(2) no 1_545
C1 N9 3.24(2) no .
C2 N8 3.427(17) no 1_545
C2 N9 3.40(2) no .
C2 C8 3.504(11) no 2_545
C2 C9 3.432(11) no 2_545
C3 F3 3.379(13) no 1_455
C3 C9 3.478(11) no 2_545
C3 C10 3.525(11) no 2_545
C4 F1 3.418(13) no 1_455
C5 N7 3.581(11) no .
C5 N8 3.529(17) no 2_545
C6 N7 3.592(10) no .
C6 N8 3.554(16) no 2_545
C8 F2 3.467(15) no 2_555
C8 F4 3.488(13) no 2_555
C8 C2 3.504(11) no 2_555
C9 N8 3.420(17) no .
C9 C2 3.432(11) no 2_555
C9 C3 3.478(11) no 2_555
C9 C33 3.597(16) no .
C10 C3 3.525(11) no 2_555
C11 S2 3.461(7) no 3_565
C11 F8 3.235(12) no 3_665
C12 S2 3.548(8) no 3_565
C12 F8 3.169(13) no 3_665
C12 F11 3.515(12) no 3_665
C13 F7 3.113(12) no 1_445
C13 F11 3.429(12) no 1_445
C14 F5 3.370(11) no 1_455
C16 S1 3.400(8) no 3_565
C17 F1 3.383(13) no 1_455
C17 F5 3.429(11) no 1_455
C18 F2 3.496(13) no 2_555
C19 F6 3.328(12) no 2_555
C19 F8 3.589(12) no 1_455
C20 F8 3.472(11) no 1_455
C20 F9 3.593(16) no 1_455
C22 C22 3.528(14) no 3_665
C24 F4 3.208(11) no .
C24 F5 3.590(10) no .
C25 F4 3.176(10) no .
C25 N7 3.131(12) no .
C27 C34 3.514(15) no .
C28 F12 3.190(10) no .
C29 F3 3.439(11) no 2_655
C29 F6 3.589(10) no 2_655
C29 F12 3.037(11) no .
C30 F3 3.254(11) no 2_655
C30 N7 3.222(13) no .
C31 F3 3.220(14) no 2_655
C31 F4 3.400(13) no .
C31 N8 3.30(2) no 2_545
C32 F2 3.512(15) no 2_655
C32 F3 3.499(15) no 2_655
C32 F4 3.517(14) no .
C32 F5 3.437(12) no 2_655
C32 F6 3.464(13) no .
C32 F7 3.236(14) no 2_645
C32 F9 3.412(15) no 2_645
C32 N8 3.55(2) no 2_545
C33 F9 3.466(17) no 1_455
C33 N9 3.29(3) no 1_565
C33 C9 3.597(16) no .
C34 F9 3.301(16) no 1_455
C34 F11 3.046(15) no 3_675
C34 N9 3.52(2) no 1_565
C34 C27 3.514(15) no .
C36 F2 3.56(3) no .
C36 F7 3.29(3) no 1_545
C36 F12 3.27(3) no 1_545
Pt1 H9 3.0975 no .
Pt1 H16 3.1411 no .
Cu1 H1 3.1009 no .
Cu1 H8 3.1086 no .
Cu1 H20 2.9348 no .
Cu1 H24 2.9108 no .
S1 H9 2.7319 no .
S1 H17 2.7453 no .
S2 H8 3.1549 no .
S2 H16 2.7103 no .
S2 H21 2.8002 no .
N1 H2 3.2611 no .
N1 H4 3.2377 no .
N1 H20 3.2349 no .
N2 H5 3.2238 no .
N2 H7 3.2472 no .
N2 H16 3.5477 no .
N3 H1 3.2885 no .
N3 H10 3.2408 no .
N3 H12 3.2686 no .
N4 H13 3.2272 no .
N4 H15 3.2196 no .
N5 H1 2.5990 no .
N5 H9 3.5110 no .
N5 H17 3.2601 no .
N5 H19 3.2514 no .
N5 H24 3.1357 no .
N6 H8 2.6354 no .
N6 H21 3.2451 no .
N6 H23 3.2366 no .
N7 H25 3.0837 no .
N7 H26 3.0841 no .
N7 H27 3.1113 no .
N8 H28 3.0400 no .
N8 H29 3.0379 no .
N8 H30 3.0274 no .
N9 H31 2.9620 no .
N9 H32 2.9576 no .
N9 H33 3.0100 no .
C1 H3 3.2555 no .
C1 H20 3.1780 no .
C2 H4 3.2628 no .
C3 H1 3.2415 no .
C4 H2 3.2721 no .
C4 H5 2.7502 no .
C5 H1 3.1863 no .
C5 H3 3.2694 no .
C5 H5 2.7169 no .
C6 H4 2.7102 no .
C6 H6 3.2146 no .
C6 H8 3.1629 no .
C7 H4 2.7478 no .
C7 H7 3.1996 no .
C8 H8 3.2276 no .
C8 H15 3.5240 no .
C9 H5 3.1961 no .
C9 H16 3.5650 no .
C10 H6 3.2397 no .
C10 H16 3.3198 no .
C11 H1 3.0707 no .
C11 H11 3.2619 no .
C12 H1 3.4838 no .
C12 H12 3.2388 no .
C13 H2 3.4698 no .
C13 H9 3.2489 no .
C14 H10 3.2405 no .
C14 H13 2.7727 no .
C15 H9 3.1716 no .
C15 H11 3.2647 no .
C15 H13 2.7109 no .
C16 H12 2.7519 no .
C16 H14 3.2736 no .
C16 H16 3.1816 no .
C17 H12 2.7902 no .
C17 H15 3.2104 no .
C18 H5 3.5641 no .
C18 H16 3.2199 no .
C19 H13 3.2039 no .
C20 H14 3.2355 no .
C21 H1 3.3655 no .
C21 H9 2.9731 no .
C21 H18 3.2690 no .
C21 H20 3.1719 no .
C22 H9 3.5842 no .
C22 H19 3.2799 no .
C23 H20 3.2414 no .
C24 H17 3.2831 no .
C25 H1 2.7314 no .
C25 H18 3.2436 no .
C25 H24 3.2304 no .
C26 H8 2.8010 no .
C26 H22 3.2666 no .
C26 H24 3.1860 no .
C27 H23 3.2270 no .
C28 H24 3.2139 no .
C29 H21 3.2281 no .
C30 H8 3.3306 no .
C30 H22 3.2187 no .
S1 H18 3.5299 no 3_665
S2 H29 2.8981 no .
P1 H6 3.4104 no 2_545
P1 H13 3.4908 no 1_655
P1 H19 3.4850 no .
P1 H25 3.4718 no 2_645
P1 H26 3.4098 no .
P2 H10 3.3923 no 3_665
P2 H11 3.3016 no 1_665
P2 H27 3.5333 no 2_655
P2 H33 3.5887 no 1_565
F1 H4 2.6761 no 1_655
F1 H5 3.3506 no 1_655
F1 H13 2.8162 no 1_655
F1 H14 3.3590 no 1_655
F1 H26 2.9235 no .
F1 H32 3.2526 no 2_655
F2 H5 3.3320 no 2_545
F2 H6 2.7837 no 2_545
F2 H14 2.9069 no 2_545
F2 H15 3.4799 no 2_545
F2 H25 3.0519 no 2_645
F2 H26 3.2520 no 2_645
F2 H32 2.7079 no .
F3 H3 2.6634 no 1_655
F3 H4 3.1105 no 1_655
F3 H14 3.5642 no 2_545
F3 H23 3.1016 no 2_645
F3 H24 2.7453 no 2_645
F3 H25 2.9759 no 2_645
F4 H6 2.5539 no 2_545
F4 H13 3.4085 no 1_655
F4 H19 2.6263 no .
F4 H20 2.5141 no .
F4 H26 2.8829 no .
F5 H3 3.3103 no 1_655
F5 H4 3.5837 no 1_655
F5 H12 2.4999 no 1_655
F5 H13 2.5212 no 1_655
F5 H19 2.6489 no .
F5 H25 2.5235 no 2_645
F5 H32 3.5174 no .
F5 H33 3.5266 no .
F6 H6 3.1274 no 2_545
F6 H14 3.3816 no 2_545
F6 H15 2.5384 no 2_545
F6 H23 2.7570 no 2_645
F6 H26 2.6843 no .
F6 H27 3.4386 no .
F7 H11 2.2901 no 1_665
F7 H12 3.3693 no 1_665
F7 H21 3.4208 no 3_675
F7 H25 2.9870 no 2_655
F7 H26 3.3593 no 2_655
F7 H27 2.8427 no 2_655
F7 H31 3.2946 no 1_565
F7 H33 2.5367 no 1_565
F8 H9 2.6505 no 3_665
F8 H10 2.5515 no 3_665
F8 H15 3.1920 no 1_655
F8 H16 2.9544 no 1_655
F8 H22 3.5861 no .
F9 H11 3.1856 no 1_665
F9 H15 3.0345 no 1_655
F9 H16 2.9018 no 1_655
F9 H26 3.5795 no 2_655
F9 H27 2.5494 no 2_655
F9 H28 2.7261 no 1_655
F9 H29 3.3088 no 1_655
F10 H21 2.9286 no 3_675
F10 H22 2.8568 no .
F10 H22 3.4201 no 3_675
F10 H30 3.1048 no 3_675
F10 H31 3.5133 no 1_565
F10 H33 3.3208 no 1_565
F11 H10 3.5071 no 1_665
F11 H10 2.5961 no 3_665
F11 H11 2.7578 no 1_665
F11 H21 3.2762 no 3_675
F11 H28 2.8081 no 1_655
F11 H28 2.6815 no 3_675
F11 H29 3.3039 no 3_675
F11 H30 2.6909 no 3_675
F12 H15 2.8477 no 1_655
F12 H22 2.6669 no .
F12 H23 2.3481 no .
F12 H26 3.5073 no 2_655
F12 H27 3.4671 no 2_655
F12 H31 2.6347 no 1_565
F12 H33 3.0926 no 1_565
N7 H3 3.0819 no 2_555
N7 H20 2.4441 no .
N7 H24 2.5298 no .
N8 H2 2.5067 no 1_565
N8 H4 3.5738 no 2_555
N8 H7 2.5734 no .
N8 H8 3.4744 no .
N8 H27 2.9648 no 2_555
N9 H1 2.5256 no .
N9 H2 2.8826 no .
N9 H5 3.5812 no 2_545
N9 H30 2.8568 no 1_545
C2 H7 3.5859 no 2_545
C3 H7 3.5419 no 2_545
C7 H2 3.4599 no 2_555
C8 H2 3.3952 no 2_555
C9 H2 3.5989 no 2_555
C10 H3 3.3602 no 2_555
C10 H29 3.3928 no .
C11 H16 3.4370 no 3_565
C12 H28 3.0878 no 1_545
C12 H30 3.5162 no 1_545
C13 H28 3.2454 no 1_545
C17 H19 3.2385 no 1_455
C19 H23 3.3356 no 1_455
C20 H9 3.3843 no 3_565
C21 H17 3.5777 no 3_665
C22 H17 3.3191 no 3_665
C24 H13 3.0955 no 1_655
C24 H33 3.5990 no .
C26 H18 3.3232 no 3_665
C26 H29 2.9390 no .
C27 H18 2.8590 no 3_665
C27 H29 2.8591 no .
C27 H30 3.2718 no .
C28 H17 3.3710 no 3_665
C28 H18 3.1862 no 3_665
C28 H31 3.1797 no 1_565
C29 H15 3.5205 no 1_655
C29 H17 3.2702 no 3_665
C29 H31 3.3510 no 1_565
C30 H14 3.5735 no 1_655
C30 H17 3.5367 no 3_665
C31 H3 2.9992 no 2_555
C31 H7 3.4062 no 2_545
C31 H20 2.9823 no .
C31 H24 3.1982 no .
C32 H3 3.4877 no 2_555
C33 H2 2.9915 no 1_565
C33 H7 2.9054 no .
C33 H8 3.1628 no .
C33 H10 3.5817 no 1_565
C33 H11 3.4817 no 1_565
C33 H27 3.2294 no 2_555
C34 H8 3.3418 no .
C34 H10 2.9908 no 1_565
C34 H11 3.4890 no 1_565
C34 H21 3.2447 no .
C35 H1 3.3924 no .
C35 H5 3.3852 no 2_545
C35 H19 3.5499 no .
C35 H30 3.2773 no 1_545
C36 H5 3.5193 no 2_545
C36 H26 3.5422 no 2_645
H1 N9 2.5256 no .
H1 C35 3.3924 no .
H2 N8 2.5067 no 1_545
H2 N9 2.8826 no .
H2 C7 3.4599 no 2_545
H2 C8 3.3952 no 2_545
H2 C9 3.5989 no 2_545
H2 C33 2.9915 no 1_545
H3 F3 2.6634 no 1_455
H3 F5 3.3103 no 1_455
H3 N7 3.0819 no 2_545
H3 C10 3.3602 no 2_545
H3 C31 2.9992 no 2_545
H3 C32 3.4877 no 2_545
H3 H8 3.4201 no 2_545
H3 H25 3.0319 no 2_545
H4 F1 2.6761 no 1_455
H4 F3 3.1105 no 1_455
H4 F5 3.5837 no 1_455
H4 N8 3.5738 no 2_545
H5 F1 3.3506 no 1_455
H5 F2 3.3320 no 2_555
H5 N9 3.5812 no 2_555
H5 C35 3.3852 no 2_555
H5 C36 3.5193 no 2_555
H5 H32 2.8829 no 2_555
H6 P1 3.4104 no 2_555
H6 F2 2.7837 no 2_555
H6 F4 2.5539 no 2_555
H6 F6 3.1274 no 2_555
H6 H20 3.4066 no 2_555
H6 H32 3.5707 no 2_555
H7 N8 2.5734 no .
H7 C2 3.5859 no 2_555
H7 C3 3.5419 no 2_555
H7 C31 3.4062 no 2_555
H7 C33 2.9054 no .
H7 H27 2.9880 no 2_555
H7 H29 3.5825 no .
H8 N8 3.4744 no .
H8 C33 3.1628 no .
H8 C34 3.3418 no .
H8 H3 3.4201 no 2_555
H8 H29 2.6579 no .
H9 F8 2.6505 no 3_665
H9 C20 3.3843 no 3_565
H9 H16 3.0812 no 3_565
H10 P2 3.3923 no 3_665
H10 F8 2.5515 no 3_665
H10 F11 3.5071 no 1_445
H10 F11 2.5961 no 3_665
H10 C33 3.5817 no 1_545
H10 C34 2.9908 no 1_545
H10 H28 2.4417 no 1_545
H10 H30 2.7658 no 1_545
H11 P2 3.3016 no 1_445
H11 F7 2.2901 no 1_445
H11 F9 3.1856 no 1_445
H11 F11 2.7578 no 1_445
H11 C33 3.4817 no 1_545
H11 C34 3.4890 no 1_545
H11 H25 3.1354 no 2_545
H11 H27 3.1647 no 2_545
H11 H28 2.7430 no 1_545
H12 F5 2.4999 no 1_455
H12 F7 3.3693 no 1_445
H12 H19 3.0932 no 1_455
H12 H25 3.1680 no 2_545
H13 P1 3.4908 no 1_455
H13 F1 2.8162 no 1_455
H13 F4 3.4085 no 1_455
H13 F5 2.5212 no 1_455
H13 C24 3.0955 no 1_455
H13 H19 2.4874 no 1_455
H14 F1 3.3590 no 1_455
H14 F2 2.9069 no 2_555
H14 F3 3.5642 no 2_555
H14 F6 3.3816 no 2_555
H14 C30 3.5735 no 1_455
H14 H23 3.2845 no 1_455
H14 H24 2.8988 no 1_455
H15 F2 3.4799 no 2_555
H15 F6 2.5384 no 2_555
H15 F8 3.1920 no 1_455
H15 F9 3.0345 no 1_455
H15 F12 2.8477 no 1_455
H15 C29 3.5205 no 1_455
H15 H23 2.6805 no 1_455
H16 F8 2.9544 no 1_455
H16 F9 2.9018 no 1_455
H16 C11 3.4370 no 3_565
H16 H9 3.0812 no 3_565
H17 C21 3.5777 no 3_665
H17 C22 3.3191 no 3_665
H17 C28 3.3710 no 3_665
H17 C29 3.2702 no 3_665
H17 C30 3.5367 no 3_665
H17 H17 3.3748 no 3_665
H17 H23 3.5294 no 3_665
H18 S1 3.5299 no 3_665
H18 C26 3.3232 no 3_665
H18 C27 2.8590 no 3_665
H18 C28 3.1862 no 3_665
H18 H21 2.9027 no 3_665
H18 H22 3.3876 no 3_665
H19 P1 3.4850 no .
H19 F4 2.6263 no .
H19 F5 2.6489 no .
H19 C17 3.2385 no 1_655
H19 C35 3.5499 no .
H19 H12 3.0932 no 1_655
H19 H13 2.4874 no 1_655
H19 H33 3.1548 no .
H20 F4 2.5141 no .
H20 N7 2.4441 no .
H20 C31 2.9823 no .
H20 H6 3.4066 no 2_545
H21 F7 3.4208 no 3_675
H21 F10 2.9286 no 3_675
H21 F11 3.2762 no 3_675
H21 C34 3.2447 no .
H21 H18 2.9027 no 3_665
H21 H29 2.7033 no .
H21 H30 2.9209 no .
H22 F8 3.5861 no .
H22 F10 2.8568 no .
H22 F10 3.4201 no 3_675
H22 F12 2.6669 no .
H22 H18 3.3876 no 3_665
H22 H31 2.8335 no 1_565
H23 F3 3.1016 no 2_655
H23 F6 2.7570 no 2_655
H23 F12 2.3481 no .
H23 C19 3.3356 no 1_655
H23 H14 3.2845 no 1_655
H23 H15 2.6805 no 1_655
H23 H17 3.5294 no 3_665
H23 H31 3.1193 no 1_565
H24 F3 2.7453 no 2_655
H24 N7 2.5298 no .
H24 C31 3.1982 no .
H24 H14 2.8988 no 1_655
H25 P1 3.4718 no 2_655
H25 F2 3.0519 no 2_655
H25 F3 2.9759 no 2_655
H25 F5 2.5235 no 2_655
H25 F7 2.9870 no 2_645
H25 H3 3.0319 no 2_555
H25 H11 3.1354 no 2_555
H25 H12 3.1680 no 2_555
H25 H32 3.3527 no 2_655
H25 H33 3.4183 no 2_655
H26 P1 3.4098 no .
H26 F1 2.9235 no .
H26 F2 3.2520 no 2_655
H26 F4 2.8829 no .
H26 F6 2.6843 no .
H26 F7 3.3593 no 2_645
H26 F9 3.5795 no 2_645
H26 F12 3.5073 no 2_645
H26 C36 3.5422 no 2_655
H26 H32 2.9635 no 2_655
H26 H33 3.5055 no 2_655
H27 P2 3.5333 no 2_645
H27 F6 3.4386 no .
H27 F7 2.8427 no 2_645
H27 F9 2.5494 no 2_645
H27 F12 3.4671 no 2_645
H27 N8 2.9648 no 2_545
H27 C33 3.2294 no 2_545
H27 H7 2.9880 no 2_545
H27 H11 3.1647 no 2_555
H28 F9 2.7261 no 1_455
H28 F11 2.8081 no 1_455
H28 F11 2.6815 no 3_675
H28 C12 3.0878 no 1_565
H28 C13 3.2454 no 1_565
H28 H10 2.4417 no 1_565
H28 H11 2.7430 no 1_565
H29 S2 2.8981 no .
H29 F9 3.3088 no 1_455
H29 F11 3.3039 no 3_675
H29 C10 3.3928 no .
H29 C26 2.9390 no .
H29 C27 2.8591 no .
H29 H7 3.5825 no .
H29 H8 2.6579 no .
H29 H21 2.7033 no .
H30 F10 3.1048 no 3_675
H30 F11 2.6909 no 3_675
H30 N9 2.8568 no 1_565
H30 C12 3.5162 no 1_565
H30 C27 3.2718 no .
H30 C35 3.2773 no 1_565
H30 H10 2.7658 no 1_565
H30 H21 2.9209 no .
H31 F7 3.2946 no 1_545
H31 F10 3.5133 no 1_545
H31 F12 2.6347 no 1_545
H31 C28 3.1797 no 1_545
H31 C29 3.3510 no 1_545
H31 H22 2.8335 no 1_545
H31 H23 3.1193 no 1_545
H32 F1 3.2526 no 2_645
H32 F2 2.7079 no .
H32 F5 3.5174 no .
H32 H5 2.8829 no 2_545
H32 H6 3.5707 no 2_545
H32 H25 3.3527 no 2_645
H32 H26 2.9635 no 2_645
H33 P2 3.5887 no 1_545
H33 F5 3.5266 no .
H33 F7 2.5367 no 1_545
H33 F10 3.3208 no 1_545
H33 F12 3.0926 no 1_545
H33 C24 3.5990 no .
H33 H19 3.1548 no .
H33 H25 3.4183 no 2_645
H33 H26 3.5055 no 2_645

loop_
_geom_torsion_atom_site_label_1
_geom_torsion_atom_site_label_2
_geom_torsion_atom_site_label_3
_geom_torsion_atom_site_label_4
_geom_torsion
_geom_torsion_publ_flag
Cu1 Pt1 S1 C21 24.35(10) no
S1 Pt1 Cu1 N1 -118.79(7) no
S1 Pt1 Cu1 N2 160.45(7) no
S1 Pt1 Cu1 N5 -23.89(7) no
S1 Pt1 Cu1 N6 64.68(7) no
Cu1 Pt1 S2 C26 30.41(9) no
S2 Pt1 Cu1 N1 152.88(6) no
S2 Pt1 Cu1 N2 72.12(6) no
S2 Pt1 Cu1 N5 -112.21(6) no
S2 Pt1 Cu1 N6 -23.65(6) no
Cu1 Pt1 N3 C11 -85.7(4) no
Cu1 Pt1 N3 C15 94.0(3) no
N3 Pt1 Cu1 N1 -22.87(18) no
N3 Pt1 Cu1 N2 -103.63(18) no
N3 Pt1 Cu1 N5 72.04(18) no
N3 Pt1 Cu1 N6 160.60(18) no
Cu1 Pt1 N4 C16 -89.8(3) no
Cu1 Pt1 N4 C20 87.5(4) no
N4 Pt1 Cu1 N1 58.55(19) no
N4 Pt1 Cu1 N2 -22.21(18) no
N4 Pt1 Cu1 N5 153.45(18) no
N4 Pt1 Cu1 N6 -117.98(18) no
S1 Pt1 S2 C26 -53.48(10) no
S2 Pt1 S1 C21 108.36(11) no
S1 Pt1 N3 C11 -1.2(5) no
S1 Pt1 N3 C15 178.5(3) no
N3 Pt1 S1 C21 -72.63(18) no
S2 Pt1 N4 C16 -174.4(3) no
S2 Pt1 N4 C20 2.9(4) no
N4 Pt1 S2 C26 129.74(17) no
N3 Pt1 N4 C16 6.3(4) no
N3 Pt1 N4 C20 -176.4(5) no
N4 Pt1 N3 C11 175.6(5) no
N4 Pt1 N3 C15 -4.7(4) no
Pt1 Cu1 N1 C1 86.8(4) no
Pt1 Cu1 N1 C5 -91.4(3) no
Pt1 Cu1 N2 C6 90.6(4) no
Pt1 Cu1 N2 C10 -88.8(4) no
Pt1 Cu1 N5 C21 24.8(5) no
Pt1 Cu1 N5 C25 -164.1(4) no
Pt1 Cu1 N6 C26 15.5(5) no
Pt1 Cu1 N6 C30 -161.4(4) no
N1 Cu1 N2 C6 -0.3(4) no
N1 Cu1 N2 C10 -179.7(5) no
N2 Cu1 N1 C1 178.6(5) no
N2 Cu1 N1 C5 0.4(4) no
N1 Cu1 N5 C21 116.0(5) no
N1 Cu1 N5 C25 -72.9(5) no
N5 Cu1 N1 C1 -3.8(5) no
N5 Cu1 N1 C5 178.0(4) no
N2 Cu1 N6 C26 -76.5(5) no
N2 Cu1 N6 C30 106.6(5) no
N6 Cu1 N2 C6 -179.4(4) no
N6 Cu1 N2 C10 1.1(5) no
N5 Cu1 N6 C26 106.0(5) no
N5 Cu1 N6 C30 -70.9(5) no
N6 Cu1 N5 C21 -65.0(5) no
N6 Cu1 N5 C25 106.1(5) no
Pt1 S1 C21 N5 -17.1(7) no
Pt1 S1 C21 C22 164.3(4) no
Pt1 S2 C26 N6 -32.5(7) no
Pt1 S2 C26 C27 153.8(4) no
Cu1 N1 C1 C2 -179.6(4) no
Cu1 N1 C5 C4 179.4(4) no
Cu1 N1 C5 C6 -0.5(7) no
C1 N1 C5 C4 1.1(9) no
C1 N1 C5 C6 -178.8(5) no
C5 N1 C1 C2 -1.5(9) no
Cu1 N2 C6 C5 0.1(7) no
Cu1 N2 C6 C7 -177.9(4) no
Cu1 N2 C10 C9 179.1(4) no
C6 N2 C10 C9 -0.4(9) no
C10 N2 C6 C5 179.6(5) no
C10 N2 C6 C7 1.6(9) no
Pt1 N3 C11 C12 -179.7(4) no
Pt1 N3 C15 C14 -179.4(4) no
Pt1 N3 C15 C16 2.4(6) no
C11 N3 C15 C14 0.4(9) no
C11 N3 C15 C16 -177.8(5) no
C15 N3 C11 C12 0.6(9) no
Pt1 N4 C16 C15 -7.0(7) no
Pt1 N4 C16 C17 174.3(4) no
Pt1 N4 C20 C19 -174.3(4) no
C16 N4 C20 C19 2.9(10) no
C20 N4 C16 C15 175.5(6) no
C20 N4 C16 C17 -3.1(9) no
Cu1 N5 C21 S1 -9.8(10) no
Cu1 N5 C21 C22 168.6(5) no
Cu1 N5 C25 C24 -168.4(5) no
C21 N5 C25 C24 2.9(12) no
C25 N5 C21 S1 179.2(6) no
C25 N5 C21 C22 -2.3(11) no
Cu1 N6 C26 S2 7.5(10) no
Cu1 N6 C26 C27 -179.0(4) no
Cu1 N6 C30 C29 178.5(6) no
C26 N6 C30 C29 1.4(12) no
C30 N6 C26 S2 -175.7(6) no
C30 N6 C26 C27 -2.1(11) no
N1 C1 C2 C3 1.3(10) no
C1 C2 C3 C4 -0.7(11) no
C2 C3 C4 C5 0.4(11) no
C3 C4 C5 N1 -0.5(11) no
C3 C4 C5 C6 179.4(6) no
N1 C5 C6 N2 0.3(8) no
N1 C5 C6 C7 178.2(6) no
C4 C5 C6 N2 -179.6(6) no
C4 C5 C6 C7 -1.7(11) no
N2 C6 C7 C8 -0.1(10) no
C5 C6 C7 C8 -177.9(6) no
C6 C7 C8 C9 -2.7(11) no
C7 C8 C9 C10 3.9(11) no
C8 C9 C10 N2 -2.4(11) no
N3 C11 C12 C13 -2.1(10) no
C11 C12 C13 C14 2.6(10) no
C12 C13 C14 C15 -1.8(11) no
C13 C14 C15 N3 0.3(10) no
C13 C14 C15 C16 178.3(6) no
N3 C15 C16 N4 3.1(9) no
N3 C15 C16 C17 -178.3(6) no
C14 C15 C16 N4 -175.0(6) no
C14 C15 C16 C17 3.6(11) no
N4 C16 C17 C18 1.5(10) no
C15 C16 C17 C18 -177.1(6) no
C16 C17 C18 C19 0.5(11) no
C17 C18 C19 C20 -0.9(10) no
C18 C19 C20 N4 -0.8(11) no
S1 C21 C22 C23 179.9(6) no
N5 C21 C22 C23 1.2(12) no
C21 C22 C23 C24 -0.6(14) no
C22 C23 C24 C25 1.0(13) no
C23 C24 C25 N5 -2.2(13) no
S2 C26 C27 C28 177.3(5) no
N6 C26 C27 C28 3.4(11) no
C26 C27 C28 C29 -3.8(13) no
C27 C28 C29 C30 3.1(14) no
C28 C29 C30 N6 -1.9(14) no
